data_2020471
loop_
_publ_author_name
'Seiler, Vanessa Kristina'
'H\"utzler, Wilhelm Maximilian'
'Bolte, Michael'

_publ_section_title
;
 Eight new crystal structures of 5-(hydroxymethyl)uracil, 5-carboxyuracil
 and 5-carboxy-2-thiouracil: insights into the hydrogen-bonded networks
 and the predominant conformations of the C5-bound residues
;
_journal_issue 5
_journal_name_full 'Acta Crystallographica Section C'
_journal_page_first 379
_journal_page_last 388
_journal_paper_doi 10.1107/S2053229616004861
_journal_volume 72
_journal_year 2016
_chemical_formula_iupac 'C5 H4 N2 O3 S, 1.5C4 H8 O2'
_chemical_formula_moiety 'C5 H4 N2 O3 S, 1.5(C4 H8 O2)'
_chemical_formula_sum 'C11 H16 N2 O6 S'
_chemical_formula_weight 304.32
_chemical_name_systematic
;
4-Oxo-2-sulfanylidene-1,2,3,4-tetrahydropyrimidine-5-carboxylic acid
1,4-dioxane sesquisolvate
;
_space_group_crystal_system triclinic
_space_group_IT_number 2
_space_group_name_Hall '-P 1'
_space_group_name_H-M_alt 'P -1'
_symmetry_space_group_name_Hall '-P 1'
_symmetry_space_group_name_H-M 'P -1'
_atom_sites_solution_hydrogens mixed
_audit_creation_method SHELXL-2014/7
_cell_angle_alpha 89.377(10)
_cell_angle_beta 85.143(10)
_cell_angle_gamma 77.700(10)
_cell_formula_units_Z 2
_cell_length_a 5.2819(7)
_cell_length_b 10.3542(12)
_cell_length_c 13.0071(15)
_cell_measurement_reflns_used 6794
_cell_measurement_temperature 173(2)
_cell_measurement_theta_max 26.12
_cell_measurement_theta_min 3.72
_cell_volume 692.51(15)
_computing_cell_refinement
;
X-AREA (Stoe & Cie, 2001)
;
_computing_data_collection
;
X-AREA (Stoe & Cie, 2001)
;
_computing_data_reduction
;
X-AREA (Stoe & Cie, 2001)
;
_computing_molecular_graphics
;
Mercury (Macrae <i>et al.</i>,  2008) and XP in SHELXTL-Plus (Sheldrick,
2008)
;
_computing_publication_material
;
publCIF (Westrip, 2010)
;
_computing_structure_refinement
;
SHELXL2014 (Sheldrick, 2015)
;
_computing_structure_solution
;
SHELXS97 (Sheldrick, 2008)
;
_diffrn_ambient_temperature 173(2)
_diffrn_measured_fraction_theta_full 0.992
_diffrn_measured_fraction_theta_max 0.989
_diffrn_measurement_device_type 'Stoe IPDS II two-circle'
_diffrn_measurement_method \w
_diffrn_radiation_type MoK\a
_diffrn_radiation_wavelength 0.71073
_diffrn_reflns_av_R_equivalents 0.0446
_diffrn_reflns_limit_h_max 5
_diffrn_reflns_limit_h_min -6
_diffrn_reflns_limit_k_max 12
_diffrn_reflns_limit_k_min -12
_diffrn_reflns_limit_l_max 15
_diffrn_reflns_limit_l_min -15
_diffrn_reflns_number 5885
_diffrn_reflns_theta_full 25.000
_diffrn_reflns_theta_max 25.825
_diffrn_reflns_theta_min 3.722
_exptl_absorpt_coefficient_mu 0.261
_exptl_absorpt_correction_T_max 1.000
_exptl_absorpt_correction_T_min 0.528
_exptl_absorpt_correction_type multi-scan
_exptl_absorpt_process_details
;
(X-AREA; Stoe & Cie, 2001)
;
_exptl_crystal_colour colourless
_exptl_crystal_density_diffrn 1.459
_exptl_crystal_description block
_exptl_crystal_F_000 320
_exptl_crystal_size_max 0.300
_exptl_crystal_size_mid 0.210
_exptl_crystal_size_min 0.160
_refine_diff_density_max 0.300
_refine_diff_density_min -0.221
_refine_ls_extinction_method none
_refine_ls_goodness_of_fit_ref 1.037
_refine_ls_hydrogen_treatment mixed
_refine_ls_matrix_type full
_refine_ls_number_parameters 190
_refine_ls_number_reflns 2645
_refine_ls_number_restraints 3
_refine_ls_restrained_S_all 1.037
_refine_ls_R_factor_all 0.0431
_refine_ls_R_factor_gt 0.0362
_refine_ls_shift/su_max 0.000
_refine_ls_shift/su_mean 0.000
_refine_ls_structure_factor_coef Fsqd
_refine_ls_weighting_details 'w=1/[\s^2^(Fo^2^)+(0.0652P)^2^+0.0475P] where P=(Fo^2^+2Fc^2^)/3'
_refine_ls_weighting_scheme calc
_refine_ls_wR_factor_gt 0.0975
_refine_ls_wR_factor_ref 0.1004
_reflns_number_gt 2272
_reflns_number_total 2645
_reflns_threshold_expression 'I > 2\s(I)'
_cod_data_source_file eg3200sup1.cif
_cod_data_source_block VII
_cod_depositor_comments 'Adding full bibliography for 2020465--2020472.cif.'
_cod_database_code 2020471
_cod_database_fobs_code 2020471
_shelx_space_group_comment
;
The symmetry employed for this shelxl refinement is uniquely defined
by the following loop, which should always be used as a source of
symmetry information in preference to the above space-group names.
They are only intended as comments.
;
_shelx_estimated_absorpt_t_min 0.926
_shelx_estimated_absorpt_t_max 0.959

loop_
_space_group_symop_operation_xyz
'x, y, z'
'-x, -y, -z'

loop_
_atom_site_type_symbol
_atom_site_label
_atom_site_fract_x
_atom_site_fract_y
_atom_site_fract_z
_atom_site_U_iso_or_equiv
_atom_site_adp_type
_atom_site_calc_flag
_atom_site_occupancy
N N1A 0.5758(3) 0.33844(13) 0.12070(9) 0.0232(3) Uani d 1
H H1A 0.597(4) 0.2659(16) 0.0860(13) 0.028 Uiso d 1
C C2A 0.7455(3) 0.34583(15) 0.19351(11) 0.0227(3) Uani d 1
S S21A 0.99858(8) 0.22538(4) 0.21249(3) 0.03074(15) Uani d 1
N N3A 0.6876(3) 0.46087(13) 0.25010(9) 0.0241(3) Uani d 1
H H3A 0.799(4) 0.4702(19) 0.2964(13) 0.029 Uiso d 1
C C4A 0.4821(3) 0.56608(15) 0.23970(11) 0.0233(3) Uani d 1
O O41A 0.4540(2) 0.66521(11) 0.29541(8) 0.0308(3) Uani d 1
C C5A 0.3104(3) 0.54962(15) 0.16168(11) 0.0226(3) Uani d 1
C C51A 0.0737(3) 0.65151(15) 0.14615(12) 0.0265(3) Uani d 1
O O51A -0.0751(2) 0.64100(12) 0.08219(9) 0.0360(3) Uani d 1
O O52A 0.0287(2) 0.75760(12) 0.20765(9) 0.0326(3) Uani d 1
H H52A 0.150(4) 0.744(2) 0.2446(15) 0.039 Uiso d 1
C C6A 0.3660(3) 0.43494(15) 0.10612(11) 0.0228(3) Uani d 1
H H6A 0.2536 0.4224 0.0555 0.027 Uiso calc 1
O O1X 1.0271(2) 0.50814(11) 0.39123(8) 0.0307(3) Uani d 1
C C2X 0.9442(4) 0.62568(16) 0.45447(12) 0.0322(4) Uani d 1
H H2X1 0.8250 0.6936 0.4173 0.039 Uiso calc 1
H H2X2 1.0972 0.6618 0.4683 0.039 Uiso calc 1
C C6X 1.1922(3) 0.40586(17) 0.44515(12) 0.0316(4) Uani d 1
H H6X1 1.3530 0.4350 0.4589 0.038 Uiso calc 1
H H6X2 1.2422 0.3253 0.4014 0.038 Uiso calc 1
O O1Y 0.3820(3) 0.89102(14) 0.48933(12) 0.0525(4) Uani d 1
C C2Y 0.3206(5) 0.9769(2) 0.57690(18) 0.0567(6) Uani d 1
H H2Y1 0.2734 0.9266 0.6381 0.068 Uiso calc 1
H H2Y2 0.1687 1.0481 0.5648 0.068 Uiso calc 1
C C6Y 0.4550(5) 0.9636(2) 0.40253(17) 0.0551(6) Uani d 1
H H6Y1 0.3057 1.0345 0.3868 0.066 Uiso calc 1
H H6Y2 0.5032 0.9041 0.3417 0.066 Uiso calc 1
O O1Z 0.6295(2) 0.10460(10) 0.01198(8) 0.0282(3) Uani d 1
C C2Z 0.7012(3) -0.01927(15) 0.06553(13) 0.0291(3) Uani d 1
H H2Z1 0.7668 -0.0032 0.1323 0.035 Uiso calc 1
H H2Z2 0.8423 -0.0795 0.0238 0.035 Uiso calc 1
C C6Z 0.5295(3) 0.08283(15) -0.08431(12) 0.0272(3) Uani d 1
H H6Z1 0.6668 0.0249 -0.1294 0.033 Uiso calc 1
H H6Z2 0.4771 0.1682 -0.1198 0.033 Uiso calc 1

loop_
_atom_site_aniso_label
_atom_site_aniso_U_11
_atom_site_aniso_U_22
_atom_site_aniso_U_33
_atom_site_aniso_U_12
_atom_site_aniso_U_13
_atom_site_aniso_U_23
N1A 0.0238(7) 0.0216(6) 0.0248(6) -0.0050(5) -0.0047(5) -0.0034(5)
C2A 0.0215(7) 0.0232(7) 0.0241(7) -0.0066(6) -0.0022(6) 0.0019(5)
S21A 0.0265(2) 0.0259(2) 0.0388(2) -0.00069(16) -0.00924(17) -0.00132(16)
N3A 0.0231(7) 0.0248(7) 0.0252(6) -0.0047(5) -0.0079(5) -0.0030(5)
C4A 0.0234(8) 0.0230(7) 0.0244(7) -0.0066(6) -0.0030(6) -0.0002(6)
O41A 0.0316(6) 0.0265(6) 0.0343(6) -0.0035(5) -0.0089(5) -0.0080(5)
C5A 0.0222(8) 0.0235(7) 0.0229(7) -0.0059(6) -0.0038(6) 0.0016(5)
C51A 0.0260(8) 0.0240(8) 0.0291(7) -0.0045(6) -0.0029(6) 0.0017(6)
O51A 0.0315(7) 0.0350(7) 0.0401(6) 0.0015(5) -0.0169(5) -0.0025(5)
O52A 0.0300(7) 0.0274(6) 0.0384(6) 0.0015(5) -0.0102(5) -0.0033(5)
C6A 0.0219(8) 0.0250(7) 0.0230(7) -0.0074(6) -0.0045(6) 0.0016(5)
O1X 0.0372(7) 0.0316(6) 0.0241(5) -0.0054(5) -0.0110(5) -0.0022(4)
C2X 0.0395(10) 0.0270(8) 0.0308(8) -0.0048(7) -0.0132(7) -0.0026(6)
C6X 0.0293(9) 0.0339(9) 0.0313(8) -0.0022(7) -0.0113(7) -0.0052(6)
O1Y 0.0603(10) 0.0385(8) 0.0635(9) -0.0206(7) -0.0080(8) -0.0012(7)
C2Y 0.0662(15) 0.0474(12) 0.0568(12) -0.0180(11) 0.0082(11) 0.0001(10)
C6Y 0.0744(16) 0.0448(12) 0.0495(11) -0.0152(11) -0.0172(11) 0.0015(9)
O1Z 0.0283(6) 0.0201(5) 0.0380(6) -0.0059(4) -0.0109(5) -0.0014(4)
C2Z 0.0287(8) 0.0220(7) 0.0377(8) -0.0041(6) -0.0123(7) 0.0004(6)
C6Z 0.0273(8) 0.0233(8) 0.0305(7) -0.0030(6) -0.0044(6) -0.0016(6)

loop_
_atom_type_symbol
_atom_type_description
_atom_type_scat_dispersion_real
_atom_type_scat_dispersion_imag
_atom_type_scat_source
C C 0.0033 0.0016 'International Tables Vol C Tables 4.2.6.8 and 6.1.1.4'
H H 0.0000 0.0000 'International Tables Vol C Tables 4.2.6.8 and 6.1.1.4'
N N 0.0061 0.0033 'International Tables Vol C Tables 4.2.6.8 and 6.1.1.4'
O O 0.0106 0.0060 'International Tables Vol C Tables 4.2.6.8 and 6.1.1.4'
S S 0.1246 0.1234 'International Tables Vol C Tables 4.2.6.8 and 6.1.1.4'

loop_
_geom_angle_atom_site_label_1
_geom_angle_atom_site_label_2
_geom_angle_atom_site_label_3
_geom_angle_site_symmetry_1
_geom_angle_site_symmetry_3
_geom_angle
C6A N1A C2A . . 123.32(13)
C6A N1A H1A . . 118.1(13)
C2A N1A H1A . . 118.3(13)
N3A C2A N1A . . 114.52(13)
N3A C2A S21A . . 122.58(11)
N1A C2A S21A . . 122.90(12)
C2A N3A C4A . . 126.59(13)
C2A N3A H3A . . 116.6(13)
C4A N3A H3A . . 116.8(12)
O41A C4A N3A . . 119.91(13)
O41A C4A C5A . . 124.74(14)
N3A C4A C5A . . 115.34(13)
C6A C5A C4A . . 118.19(14)
C6A C5A C51A . . 120.59(13)
C4A C5A C51A . . 121.15(13)
O51A C51A O52A . . 120.62(15)
O51A C51A C5A . . 123.09(14)
O52A C51A C5A . . 116.30(13)
C51A O52A H52A . . 104.6(15)
N1A C6A C5A . . 122.02(13)
N1A C6A H6A . . 119.0
C5A C6A H6A . . 119.0
C6X O1X C2X . . 110.73(11)
O1X C2X C6X . 2_766 110.26(14)
O1X C2X H2X1 . . 109.6
C6X C2X H2X1 2_766 . 109.6
O1X C2X H2X2 . . 109.6
C6X C2X H2X2 2_766 . 109.6
H2X1 C2X H2X2 . . 108.1
O1X C6X C2X . 2_766 110.90(14)
O1X C6X H6X1 . . 109.5
C2X C6X H6X1 2_766 . 109.5
O1X C6X H6X2 . . 109.5
C2X C6X H6X2 2_766 . 109.5
H6X1 C6X H6X2 . . 108.0
C6Y O1Y C2Y . . 108.89(16)
O1Y C2Y C6Y . 2_676 111.2(2)
O1Y C2Y H2Y1 . . 109.4
C6Y C2Y H2Y1 2_676 . 109.4
O1Y C2Y H2Y2 . . 109.4
C6Y C2Y H2Y2 2_676 . 109.4
H2Y1 C2Y H2Y2 . . 108.0
O1Y C6Y C2Y . 2_676 110.69(18)
O1Y C6Y H6Y1 . . 109.5
C2Y C6Y H6Y1 2_676 . 109.5
O1Y C6Y H6Y2 . . 109.5
C2Y C6Y H6Y2 2_676 . 109.5
H6Y1 C6Y H6Y2 . . 108.1
C6Z O1Z C2Z . . 110.04(11)
O1Z C2Z C6Z . 2_655 110.44(13)
O1Z C2Z H2Z1 . . 109.6
C6Z C2Z H2Z1 2_655 . 109.6
O1Z C2Z H2Z2 . . 109.6
C6Z C2Z H2Z2 2_655 . 109.6
H2Z1 C2Z H2Z2 . . 108.1
O1Z C6Z C2Z . 2_655 110.14(13)
O1Z C6Z H6Z1 . . 109.6
C2Z C6Z H6Z1 2_655 . 109.6
O1Z C6Z H6Z2 . . 109.6
C2Z C6Z H6Z2 2_655 . 109.6
H6Z1 C6Z H6Z2 . . 108.1

loop_
_geom_bond_atom_site_label_1
_geom_bond_atom_site_label_2
_geom_bond_site_symmetry_2
_geom_bond_distance
N1A C6A . 1.350(2)
N1A C2A . 1.3716(19)
N1A H1A . 0.862(15)
C2A N3A . 1.371(2)
C2A S21A . 1.6559(15)
N3A C4A . 1.379(2)
N3A H3A . 0.898(14)
C4A O41A . 1.2385(19)
C4A C5A . 1.451(2)
C5A C6A . 1.361(2)
C5A C51A . 1.481(2)
C51A O51A . 1.2131(19)
C51A O52A . 1.334(2)
O52A H52A . 0.821(16)
C6A H6A . 0.9500
O1X C6X . 1.4379(19)
O1X C2X . 1.443(2)
C2X C6X 2_766 1.504(3)
C2X H2X1 . 0.9900
C2X H2X2 . 0.9900
C6X C2X 2_766 1.504(3)
C6X H6X1 . 0.9900
C6X H6X2 . 0.9900
O1Y C6Y . 1.421(3)
O1Y C2Y . 1.425(3)
C2Y C6Y 2_676 1.491(4)
C2Y H2Y1 . 0.9900
C2Y H2Y2 . 0.9900
C6Y C2Y 2_676 1.491(4)
C6Y H6Y1 . 0.9900
C6Y H6Y2 . 0.9900
O1Z C6Z . 1.4379(18)
O1Z C2Z . 1.4464(18)
C2Z C6Z 2_655 1.505(2)
C2Z H2Z1 . 0.9900
C2Z H2Z2 . 0.9900
C6Z C2Z 2_655 1.505(2)
C6Z H6Z1 . 0.9900
C6Z H6Z2 . 0.9900

loop_
_geom_hbond_atom_site_label_D
_geom_hbond_atom_site_label_H
_geom_hbond_atom_site_label_A
_geom_hbond_site_symmetry_A
_geom_hbond_distance_DH
_geom_hbond_distance_HA
_geom_hbond_distance_DA
_geom_hbond_angle_DHA
C6A H6A O51A 2_565 0.95 2.26 3.1892(18) 165.9
N1A H1A O1Z . 0.862(15) 1.905(15) 2.7670(17) 177.6(19)
N3A H3A O1X . 0.898(14) 1.894(15) 2.7889(17) 174.3(18)
O52A H52A O41A . 0.821(16) 1.814(17) 2.5998(16) 160(2)

loop_
_geom_torsion_atom_site_label_1
_geom_torsion_atom_site_label_2
_geom_torsion_atom_site_label_3
_geom_torsion_atom_site_label_4
_geom_torsion_site_symmetry_4
_geom_torsion
C6A N1A C2A N3A . -0.9(2)
C6A N1A C2A S21A . 178.59(11)
N1A C2A N3A C4A . -0.6(2)
S21A C2A N3A C4A . 179.93(12)
C2A N3A C4A O41A . -179.16(14)
C2A N3A C4A C5A . 1.2(2)
O41A C4A C5A C6A . 179.95(14)
N3A C4A C5A C6A . -0.4(2)
O41A C4A C5A C51A . -3.1(2)
N3A C4A C5A C51A . 176.56(13)
C6A C5A C51A O51A . -2.7(2)
C4A C5A C51A O51A . -179.58(15)
C6A C5A C51A O52A . 176.76(14)
C4A C5A C51A O52A . -0.2(2)
C2A N1A C6A C5A . 1.7(2)
C4A C5A C6A N1A . -0.9(2)
C51A C5A C6A N1A . -177.92(13)
C6X O1X C2X C6X 2_766 -56.90(19)
C2X O1X C6X C2X 2_766 57.26(19)
C6Y O1Y C2Y C6Y 2_676 -57.8(3)
C2Y O1Y C6Y C2Y 2_676 57.5(3)
C6Z O1Z C2Z C6Z 2_655 -58.19(18)
C2Z O1Z C6Z C2Z 2_655 58.01(18)
